data_4324491
loop_
_publ_author_name
'Rong-Jia Wei'
'Bao Li'
'Jun Tao'
'Rong-Bin Huang'
'Lan-Sun Zheng'
'Zhiping Zheng'

_publ_contact_author_address
;
Department of Chemistry
Xiamen University
Xiamen 361005
P. R. China
;
_publ_contact_author_email taojun@xmu.edu.cn
_publ_contact_author_name 'Prof. Jun Tao'
_publ_contact_author_phone 86-592-2188138
_publ_section_title
;
 Making Spin-Crossover Crystals by Successive Polymorphic Transformations
;
_journal_name_full 'Inorganic Chemistry'
_journal_page_first 1170
_journal_page_last 1172
_journal_paper_doi 10.1021/ic102231j
_journal_volume 50
_journal_year 2011
_chemical_formula_sum 'C20 H18 Fe N6 S2'
_chemical_formula_weight 462.37
_chemical_name_systematic
; 
 ? 
;
_space_group_IT_number 2
_symmetry_cell_setting triclinic
_symmetry_space_group_name_Hall '-P 1'
_symmetry_space_group_name_H-M 'P -1'
_atom_sites_solution_hydrogens geom
_atom_sites_solution_primary direct
_atom_sites_solution_secondary difmap
_audit_creation_method SHELXL-97
_cell_angle_alpha 73.912(3)
_cell_angle_beta 86.823(4)
_cell_angle_gamma 76.091(4)
_cell_formula_units_Z 4
_cell_length_a 9.4801(4)
_cell_length_b 15.4557(6)
_cell_length_c 15.8889(7)
_cell_measurement_temperature 250(2)
_cell_volume 2171.15(16)
_computing_cell_refinement 'CrysAlis RED, Oxford Diffraction Ltd.'
_computing_data_collection 'CrysAlis CCD, Oxford Diffraction Ltd.'
_computing_data_reduction 'CrysAlis RED, Oxford Diffraction Ltd.'
_computing_structure_refinement 'SHELXL-97 (Sheldrick, 1997)'
_computing_structure_solution 'SHELXS-97 (Sheldrick, 1990)'
_diffrn_ambient_temperature 250(2)
_diffrn_measured_fraction_theta_full 0.998
_diffrn_measured_fraction_theta_max 0.998
_diffrn_measurement_device_type 'Oxford Gemini S Ultra'
_diffrn_radiation_monochromator graphite
_diffrn_radiation_source 'fine-focus sealed tube'
_diffrn_radiation_type MoK\a
_diffrn_radiation_wavelength 0.71073
_diffrn_reflns_av_R_equivalents 0.0282
_diffrn_reflns_av_sigmaI/netI 0.0629
_diffrn_reflns_limit_h_max 11
_diffrn_reflns_limit_h_min -11
_diffrn_reflns_limit_k_max 19
_diffrn_reflns_limit_k_min -11
_diffrn_reflns_limit_l_max 19
_diffrn_reflns_limit_l_min -19
_diffrn_reflns_number 16868
_diffrn_reflns_theta_full 26.00
_diffrn_reflns_theta_max 26.00
_diffrn_reflns_theta_min 2.77
_exptl_absorpt_coefficient_mu 0.905
_exptl_absorpt_correction_T_max 0.9149
_exptl_absorpt_correction_T_min 0.7729
_exptl_absorpt_correction_type multi-scan
_exptl_absorpt_process_details
; 
 CrysAlis RED, Oxford Diffraction Ltd.,
Version 1.171.32.4 (release 27-04-2006 CrysAlis171 .NET)
(compiled Apr 27 2007,17:53:11)
empirical absorption correction using spherical harmonics,
implemented in SCALE3 ABSPACK scaling algorithm. 
;
_exptl_crystal_colour red
_exptl_crystal_density_diffrn 1.415
_exptl_crystal_description block-like
_exptl_crystal_F_000 952
_exptl_crystal_size_max 0.30
_exptl_crystal_size_mid 0.20
_exptl_crystal_size_min 0.10
_refine_diff_density_max 0.780
_refine_diff_density_min -0.592
_refine_diff_density_rms 0.054
_refine_ls_extinction_method none
_refine_ls_goodness_of_fit_ref 0.910
_refine_ls_hydrogen_treatment constr
_refine_ls_matrix_type full
_refine_ls_number_parameters 523
_refine_ls_number_reflns 8523
_refine_ls_number_restraints 0
_refine_ls_restrained_S_all 0.910
_refine_ls_R_factor_all 0.0672
_refine_ls_R_factor_gt 0.0400
_refine_ls_shift/su_max 0.001
_refine_ls_shift/su_mean 0.000
_refine_ls_structure_factor_coef Fsqd
_refine_ls_weighting_details 'calc w=1/[\s^2^(Fo^2^)+(0.0477P)^2^+0.0000P] where P=(Fo^2^+2Fc^2^)/3'
_refine_ls_weighting_scheme calc
_refine_ls_wR_factor_gt 0.0884
_refine_ls_wR_factor_ref 0.0935
_reflns_number_gt 5588
_reflns_number_total 8523
_reflns_threshold_expression >2sigma(I)
_cod_data_source_file ic102231j_si_002_8.cif
_cod_data_source_block IVat250K
_cod_database_code 4324491

loop_
_symmetry_equiv_pos_as_xyz
'x, y, z'
'-x, -y, -z'

loop_
_atom_site_label
_atom_site_type_symbol
_atom_site_fract_x
_atom_site_fract_y
_atom_site_fract_z
_atom_site_U_iso_or_equiv
_atom_site_adp_type
_atom_site_occupancy
_atom_site_symmetry_multiplicity
_atom_site_calc_flag
_atom_site_refinement_flags
FeA Fe 0.70804(4) 0.88693(2) 0.24103(2) 0.03822(12) Uani 1 1 d .
FeB Fe 0.31352(4) 0.41781(2) 0.26109(2) 0.03669(11) Uani 1 1 d .
S1A S 0.23213(9) 1.03286(6) 0.29673(6) 0.0630(2) Uani 1 1 d .
S2A S 0.79897(9) 1.17582(5) 0.09045(6) 0.0577(2) Uani 1 1 d .
S1B S 0.24711(11) 0.64032(6) 0.42422(6) 0.0651(3) Uani 1 1 d .
S2B S -0.01324(9) 0.64868(5) 0.04247(5) 0.0529(2) Uani 1 1 d .
N1A N 0.7913(3) 0.88654(13) 0.35291(13) 0.0369(5) Uani 1 1 d .
N2A N 0.7225(2) 0.75267(14) 0.29196(13) 0.0359(5) Uani 1 1 d .
N3A N 0.6789(2) 0.87984(14) 0.12091(14) 0.0372(5) Uani 1 1 d .
N4A N 0.9191(2) 0.84672(13) 0.21077(13) 0.0323(5) Uani 1 1 d .
N5A N 0.5051(3) 0.92612(16) 0.27111(16) 0.0556(7) Uani 1 1 d .
N6A N 0.7172(3) 1.01830(16) 0.19092(14) 0.0438(6) Uani 1 1 d .
N1B N 0.5034(2) 0.44733(14) 0.19456(14) 0.0401(6) Uani 1 1 d .
N2B N 0.4541(2) 0.29788(13) 0.34567(13) 0.0330(5) Uani 1 1 d .
N3B N 0.1356(2) 0.35194(14) 0.28917(14) 0.0382(5) Uani 1 1 d .
N4B N 0.3554(2) 0.32135(13) 0.17857(12) 0.0310(5) Uani 1 1 d .
N5B N 0.2937(3) 0.49518(17) 0.34790(17) 0.0549(7) Uani 1 1 d .
N6B N 0.1821(3) 0.52113(17) 0.16620(16) 0.0536(7) Uani 1 1 d .
C1A C 0.7223(3) 0.88699(17) 0.42863(18) 0.0449(7) Uani 1 1 d .
H1AA H 0.6240 0.8871 0.4313 0.054 Uiso 1 1 calc R
C2A C 0.7903(4) 0.88727(19) 0.50224(19) 0.0553(9) Uani 1 1 d .
H2AA H 0.7393 0.8877 0.5539 0.066 Uiso 1 1 calc R
C3A C 0.9350(4) 0.8869(2) 0.4984(2) 0.0595(9) Uani 1 1 d .
H3AA H 0.9831 0.8889 0.5470 0.071 Uiso 1 1 calc R
C4A C 1.0087(4) 0.88360(19) 0.42183(19) 0.0522(8) Uani 1 1 d .
H4AA H 1.1076 0.8816 0.4185 0.063 Uiso 1 1 calc R
C5A C 0.9336(3) 0.88320(17) 0.34994(17) 0.0391(7) Uani 1 1 d .
C6A C 1.0030(3) 0.8843(2) 0.26231(18) 0.0446(7) Uani 1 1 d .
H6AA H 1.0059 0.9472 0.2306 0.054 Uiso 1 1 calc R
H6AB H 1.1020 0.8471 0.2707 0.054 Uiso 1 1 calc R
C7A C 0.6208(3) 0.7128(2) 0.33662(18) 0.0471(7) Uani 1 1 d .
H7AA H 0.5273 0.7493 0.3370 0.057 Uiso 1 1 calc R
C8A C 0.6465(4) 0.6209(2) 0.3820(2) 0.0573(9) Uani 1 1 d .
H8AA H 0.5723 0.5960 0.4123 0.069 Uiso 1 1 calc R
C9A C 0.7854(4) 0.5661(2) 0.3818(2) 0.0621(9) Uani 1 1 d .
H9AA H 0.8070 0.5039 0.4131 0.075 Uiso 1 1 calc R
C10A C 0.8908(3) 0.60553(19) 0.3343(2) 0.0528(8) Uani 1 1 d .
H10A H 0.9846 0.5700 0.3322 0.063 Uiso 1 1 calc R
C11A C 0.8557(3) 0.69874(17) 0.28982(17) 0.0366(6) Uani 1 1 d .
C12A C 0.9622(3) 0.74336(17) 0.23370(18) 0.0407(7) Uani 1 1 d .
H12A H 0.9736 0.7240 0.1801 0.049 Uiso 1 1 calc R
H12B H 1.0556 0.7222 0.2638 0.049 Uiso 1 1 calc R
C13A C 0.5560(3) 0.87676(19) 0.0861(2) 0.0523(8) Uani 1 1 d .
H13A H 0.4759 0.8716 0.1221 0.063 Uiso 1 1 calc R
C14A C 0.5426(4) 0.8808(2) -0.0003(2) 0.0663(10) Uani 1 1 d .
H14A H 0.4555 0.8780 -0.0224 0.080 Uiso 1 1 calc R
C15A C 0.6600(5) 0.8892(2) -0.0536(2) 0.0667(11) Uani 1 1 d .
H15A H 0.6522 0.8949 -0.1131 0.080 Uiso 1 1 calc R
C16A C 0.7902(4) 0.88900(19) -0.01839(18) 0.0531(8) Uani 1 1 d .
H16A H 0.8721 0.8921 -0.0532 0.064 Uiso 1 1 calc R
C17A C 0.7962(3) 0.88405(16) 0.06999(16) 0.0365(6) Uani 1 1 d .
C18A C 0.9308(3) 0.88559(18) 0.11462(16) 0.0392(7) Uani 1 1 d .
H18A H 1.0156 0.8492 0.0929 0.047 Uiso 1 1 calc R
H18B H 0.9418 0.9487 0.1020 0.047 Uiso 1 1 calc R
C19A C 0.3912(4) 0.96906(19) 0.28266(17) 0.0440(7) Uani 1 1 d .
C20A C 0.7490(3) 1.08446(19) 0.14969(17) 0.0369(6) Uani 1 1 d .
C1B C 0.5878(4) 0.4979(2) 0.2140(2) 0.0549(8) Uani 1 1 d .
H1BA H 0.5614 0.5239 0.2604 0.066 Uiso 1 1 calc R
C2B C 0.7109(4) 0.5128(2) 0.1687(2) 0.0589(9) Uani 1 1 d .
H2BA H 0.7651 0.5496 0.1831 0.071 Uiso 1 1 calc R
C3B C 0.7527(3) 0.4725(2) 0.1019(2) 0.0570(9) Uani 1 1 d .
H3BA H 0.8369 0.4805 0.0710 0.068 Uiso 1 1 calc R
C4B C 0.6689(3) 0.42023(18) 0.08121(18) 0.0464(7) Uani 1 1 d .
H4BA H 0.6961 0.3920 0.0363 0.056 Uiso 1 1 calc R
C5B C 0.5437(3) 0.40984(17) 0.12764(16) 0.0373(6) Uani 1 1 d .
C6B C 0.4400(3) 0.36134(18) 0.10329(17) 0.0427(7) Uani 1 1 d .
H6BA H 0.3736 0.4049 0.0583 0.051 Uiso 1 1 calc R
H6BB H 0.4941 0.3122 0.0790 0.051 Uiso 1 1 calc R
C7B C 0.5056(3) 0.29296(19) 0.42399(17) 0.0402(7) Uani 1 1 d .
H7BA H 0.4787 0.3451 0.4449 0.048 Uiso 1 1 calc R
C8B C 0.5953(3) 0.21564(19) 0.47472(18) 0.0462(7) Uani 1 1 d .
H8BA H 0.6287 0.2150 0.5289 0.055 Uiso 1 1 calc R
C9B C 0.6354(3) 0.1385(2) 0.44384(19) 0.0499(8) Uani 1 1 d .
H9BA H 0.6954 0.0843 0.4773 0.060 Uiso 1 1 calc R
C10B C 0.5856(3) 0.14256(18) 0.36303(18) 0.0424(7) Uani 1 1 d .
H10B H 0.6130 0.0915 0.3406 0.051 Uiso 1 1 calc R
C11B C 0.4944(3) 0.22324(16) 0.31521(16) 0.0290(6) Uani 1 1 d .
C12B C 0.4338(3) 0.22776(16) 0.22868(16) 0.0373(6) Uani 1 1 d .
H12C H 0.5129 0.2047 0.1933 0.045 Uiso 1 1 calc R
H12D H 0.3678 0.1868 0.2386 0.045 Uiso 1 1 calc R
C13B C 0.0418(4) 0.35302(18) 0.3559(2) 0.0520(8) Uani 1 1 d .
H13B H 0.0603 0.3778 0.4000 0.062 Uiso 1 1 calc R
C14B C -0.0798(4) 0.3189(2) 0.3610(2) 0.0665(10) Uani 1 1 d .
H14B H -0.1435 0.3219 0.4074 0.080 Uiso 1 1 calc R
C15B C -0.1074(4) 0.2806(2) 0.2981(3) 0.0707(11) Uani 1 1 d .
H15B H -0.1901 0.2575 0.3007 0.085 Uiso 1 1 calc R
C16B C -0.0107(3) 0.2764(2) 0.2301(2) 0.0578(9) Uani 1 1 d .
H16B H -0.0254 0.2487 0.1873 0.069 Uiso 1 1 calc R
C17B C 0.1082(3) 0.31416(17) 0.22733(18) 0.0397(7) Uani 1 1 d .
C18B C 0.2101(3) 0.31871(18) 0.15140(17) 0.0401(7) Uani 1 1 d .
H18C H 0.2181 0.2650 0.1296 0.048 Uiso 1 1 calc R
H18D H 0.1719 0.3737 0.1044 0.048 Uiso 1 1 calc R
C19B C 0.2753(3) 0.55569(19) 0.38011(18) 0.0445(7) Uani 1 1 d .
C20B C 0.1011(3) 0.57399(18) 0.11445(18) 0.0373(6) Uani 1 1 d .

loop_
_atom_site_aniso_label
_atom_site_aniso_U_11
_atom_site_aniso_U_22
_atom_site_aniso_U_33
_atom_site_aniso_U_23
_atom_site_aniso_U_13
_atom_site_aniso_U_12
FeA 0.0530(3) 0.0319(2) 0.0300(2) -0.01074(17) -0.00074(18) -0.00737(18)
FeB 0.0376(2) 0.0333(2) 0.0372(2) -0.00947(17) -0.00206(18) -0.00408(17)
S1A 0.0523(5) 0.0709(6) 0.0808(6) -0.0426(5) 0.0248(5) -0.0229(4)
S2A 0.0550(5) 0.0414(4) 0.0751(6) -0.0079(4) 0.0032(4) -0.0179(4)
S1B 0.0805(7) 0.0565(5) 0.0669(6) -0.0312(4) -0.0002(5) -0.0155(5)
S2B 0.0608(5) 0.0475(5) 0.0446(5) -0.0083(4) -0.0082(4) -0.0049(4)
N1A 0.0463(15) 0.0301(12) 0.0344(13) -0.0113(10) -0.0011(11) -0.0056(10)
N2A 0.0351(13) 0.0418(13) 0.0321(12) -0.0159(10) 0.0015(10) -0.0050(11)
N3A 0.0390(14) 0.0345(12) 0.0380(13) -0.0123(10) -0.0024(11) -0.0048(10)
N4A 0.0335(13) 0.0342(12) 0.0299(12) -0.0109(9) 0.0014(10) -0.0069(10)
N5A 0.075(2) 0.0397(14) 0.0478(16) -0.0154(12) -0.0013(14) -0.0007(14)
N6A 0.0556(16) 0.0411(14) 0.0371(13) -0.0121(11) -0.0016(12) -0.0137(12)
N1B 0.0473(15) 0.0359(13) 0.0392(13) -0.0136(10) 0.0035(11) -0.0103(11)
N2B 0.0355(13) 0.0316(12) 0.0334(12) -0.0135(10) 0.0014(10) -0.0051(9)
N3B 0.0371(14) 0.0337(12) 0.0410(13) -0.0127(10) 0.0008(11) -0.0002(10)
N4B 0.0323(12) 0.0305(11) 0.0292(11) -0.0100(9) -0.0002(9) -0.0032(9)
N5B 0.0527(17) 0.0429(15) 0.0666(18) -0.0176(13) -0.0025(13) -0.0025(12)
N6B 0.0573(17) 0.0487(15) 0.0493(16) -0.0089(13) -0.0021(13) -0.0065(13)
C1A 0.061(2) 0.0321(15) 0.0404(17) -0.0101(13) 0.0024(15) -0.0088(13)
C2A 0.093(3) 0.0421(18) 0.0302(17) -0.0091(13) 0.0034(17) -0.0156(17)
C3A 0.093(3) 0.0478(19) 0.0376(19) -0.0089(15) -0.0223(19) -0.0144(18)
C4A 0.062(2) 0.0479(18) 0.0469(19) -0.0101(15) -0.0197(16) -0.0121(15)
C5A 0.0485(19) 0.0304(14) 0.0374(16) -0.0088(12) -0.0095(14) -0.0058(13)
C6A 0.0378(17) 0.0499(17) 0.0493(18) -0.0171(14) -0.0035(14) -0.0111(13)
C7A 0.0434(18) 0.0531(19) 0.0492(18) -0.0241(15) 0.0021(15) -0.0077(15)
C8A 0.062(2) 0.058(2) 0.065(2) -0.0282(17) 0.0241(17) -0.0304(17)
C9A 0.072(2) 0.0346(17) 0.079(2) -0.0122(16) 0.012(2) -0.0174(17)
C10A 0.0484(19) 0.0346(16) 0.071(2) -0.0119(15) 0.0024(16) -0.0038(14)
C11A 0.0409(17) 0.0334(15) 0.0386(16) -0.0154(12) -0.0041(13) -0.0067(12)
C12A 0.0395(17) 0.0365(15) 0.0428(16) -0.0120(13) 0.0024(13) -0.0015(12)
C13A 0.047(2) 0.0457(18) 0.065(2) -0.0185(15) -0.0094(16) -0.0059(14)
C14A 0.072(3) 0.057(2) 0.072(3) -0.0290(19) -0.033(2) 0.0008(18)
C15A 0.107(3) 0.0435(19) 0.044(2) -0.0198(15) -0.031(2) 0.0096(19)
C16A 0.079(2) 0.0400(17) 0.0352(17) -0.0133(13) 0.0030(16) -0.0009(16)
C17A 0.0494(18) 0.0305(14) 0.0287(14) -0.0107(11) -0.0003(13) -0.0045(12)
C18A 0.0430(17) 0.0379(15) 0.0365(16) -0.0112(12) 0.0106(13) -0.0105(13)
C19A 0.064(2) 0.0391(16) 0.0337(16) -0.0145(13) 0.0064(15) -0.0175(15)
C20A 0.0369(16) 0.0353(16) 0.0394(16) -0.0151(13) -0.0022(13) -0.0035(13)
C1B 0.065(2) 0.0538(19) 0.0537(19) -0.0218(16) 0.0028(17) -0.0211(17)
C2B 0.061(2) 0.055(2) 0.069(2) -0.0150(17) 0.0022(18) -0.0295(17)
C3B 0.052(2) 0.0485(19) 0.064(2) -0.0003(16) 0.0118(17) -0.0188(16)
C4B 0.056(2) 0.0354(16) 0.0436(17) -0.0056(13) 0.0121(15) -0.0102(14)
C5B 0.0462(18) 0.0290(14) 0.0329(15) -0.0054(12) 0.0038(13) -0.0061(12)
C6B 0.0539(19) 0.0412(16) 0.0332(15) -0.0130(13) 0.0074(14) -0.0097(14)
C7B 0.0430(17) 0.0421(16) 0.0411(16) -0.0220(13) 0.0004(13) -0.0078(13)
C8B 0.0470(18) 0.0547(19) 0.0394(17) -0.0176(14) -0.0053(14) -0.0095(15)
C9B 0.0503(19) 0.0451(17) 0.0466(18) -0.0054(14) -0.0136(15) -0.0015(14)
C10B 0.0449(18) 0.0335(15) 0.0470(17) -0.0129(13) -0.0039(14) -0.0027(13)
C11B 0.0251(14) 0.0273(13) 0.0362(15) -0.0110(11) 0.0057(11) -0.0071(10)
C12B 0.0434(17) 0.0283(14) 0.0400(16) -0.0146(12) -0.0058(13) -0.0005(12)
C13B 0.060(2) 0.0371(17) 0.0494(19) -0.0093(14) 0.0143(16) 0.0011(15)
C14B 0.065(3) 0.052(2) 0.068(2) -0.0036(18) 0.028(2) -0.0069(18)
C15B 0.047(2) 0.053(2) 0.101(3) -0.003(2) 0.007(2) -0.0150(17)
C16B 0.046(2) 0.0481(19) 0.079(2) -0.0165(17) -0.0131(18) -0.0091(15)
C17B 0.0323(16) 0.0320(15) 0.0516(18) -0.0092(13) -0.0045(13) -0.0030(12)
C18B 0.0392(17) 0.0435(16) 0.0411(16) -0.0205(13) -0.0052(13) -0.0047(13)
C19B 0.0387(17) 0.0404(17) 0.0476(18) -0.0060(14) -0.0025(14) -0.0027(13)
C20B 0.0439(17) 0.0348(15) 0.0381(16) -0.0146(13) 0.0071(14) -0.0143(13)

loop_
_atom_type_symbol
_atom_type_description
_atom_type_scat_dispersion_real
_atom_type_scat_dispersion_imag
_atom_type_scat_source
C C 0.0033 0.0016 'International Tables Vol C Tables 4.2.6.8 and 6.1.1.4'
H H 0.0000 0.0000 'International Tables Vol C Tables 4.2.6.8 and 6.1.1.4'
N N 0.0061 0.0033 'International Tables Vol C Tables 4.2.6.8 and 6.1.1.4'
S S 0.1246 0.1234 'International Tables Vol C Tables 4.2.6.8 and 6.1.1.4'
Fe Fe 0.3463 0.8444 'International Tables Vol C Tables 4.2.6.8 and 6.1.1.4'

loop_
_geom_angle_atom_site_label_1
_geom_angle_atom_site_label_2
_geom_angle_atom_site_label_3
_geom_angle
N5A FeA N3A 98.59(10)
N5A FeA N2A 95.60(10)
N3A FeA N2A 92.56(8)
N5A FeA N1A 96.34(10)
N3A FeA N1A 165.02(10)
N2A FeA N1A 87.22(8)
N5A FeA N6A 90.31(10)
N3A FeA N6A 88.69(9)
N2A FeA N6A 173.71(10)
N1A FeA N6A 89.98(9)
N5A FeA N4A 179.44(10)
N3A FeA N4A 81.94(9)
N2A FeA N4A 84.56(9)
N1A FeA N4A 83.13(9)
N6A FeA N4A 89.51(9)
N5B FeB N6B 94.55(10)
N5B FeB N1B 100.45(10)
N6B FeB N1B 91.34(9)
N5B FeB N3B 104.61(10)
N6B FeB N3B 87.49(9)
N1B FeB N3B 154.93(9)
N5B FeB N2B 94.21(9)
N6B FeB N2B 171.24(9)
N1B FeB N2B 86.91(8)
N3B FeB N2B 90.46(8)
N5B FeB N4B 172.87(8)
N6B FeB N4B 92.52(9)
N1B FeB N4B 78.41(8)
N3B FeB N4B 76.63(8)
N2B FeB N4B 78.73(7)
C5A N1A C1A 118.6(2)
C5A N1A FeA 113.95(17)
C1A N1A FeA 127.5(2)
C7A N2A C11A 117.6(2)
C7A N2A FeA 127.17(18)
C11A N2A FeA 114.65(18)
C13A N3A C17A 118.8(2)
C13A N3A FeA 127.0(2)
C17A N3A FeA 114.03(18)
C6A N4A C18A 112.9(2)
C6A N4A C12A 111.8(2)
C18A N4A C12A 109.73(19)
C6A N4A FeA 106.46(15)
C18A N4A FeA 106.74(15)
C12A N4A FeA 109.04(15)
C19A N5A FeA 164.5(2)
C20A N6A FeA 162.9(2)
C5B N1B C1B 117.6(3)
C5B N1B FeB 115.96(19)
C1B N1B FeB 126.4(2)
C11B N2B C7B 118.2(2)
C11B N2B FeB 116.11(16)
C7B N2B FeB 125.69(16)
C17B N3B C13B 117.7(3)
C17B N3B FeB 114.45(18)
C13B N3B FeB 127.4(2)
C6B N4B C18B 111.9(2)
C6B N4B C12B 112.0(2)
C18B N4B C12B 110.1(2)
C6B N4B FeB 106.50(15)
C18B N4B FeB 105.20(14)
C12B N4B FeB 110.95(14)
C19B N5B FeB 164.4(2)
C20B N6B FeB 174.4(2)
N1A C1A C2A 122.7(3)
C1A C2A C3A 118.7(3)
C2A C3A C4A 119.4(3)
C3A C4A C5A 119.0(3)
N1A C5A C4A 121.6(3)
N1A C5A C6A 115.4(2)
C4A C5A C6A 122.9(3)
N4A C6A C5A 110.1(2)
N2A C7A C8A 123.6(3)
C7A C8A C9A 118.6(3)
C10A C9A C8A 118.6(3)
C9A C10A C11A 119.2(3)
N2A C11A C10A 122.3(3)
N2A C11A C12A 116.1(2)
C10A C11A C12A 121.5(2)
C11A C12A N4A 113.2(2)
N3A C13A C14A 122.8(3)
C13A C14A C15A 118.7(3)
C14A C15A C16A 119.6(3)
C15A C16A C17A 118.6(3)
N3A C17A C16A 121.4(3)
N3A C17A C18A 115.5(2)
C16A C17A C18A 123.1(3)
N4A C18A C17A 109.3(2)
N5A C19A S1A 178.0(3)
N6A C20A S2A 178.1(3)
N1B C1B C2B 123.1(3)
C3B C2B C1B 118.8(3)
C2B C3B C4B 119.2(3)
C3B C4B C5B 119.4(3)
N1B C5B C4B 121.9(3)
N1B C5B C6B 115.8(2)
C4B C5B C6B 122.3(3)
N4B C6B C5B 112.6(2)
N2B C7B C8B 123.5(2)
C7B C8B C9B 118.4(3)
C10B C9B C8B 119.1(3)
C9B C10B C11B 119.5(2)
N2B C11B C10B 121.5(2)
N2B C11B C12B 118.2(2)
C10B C11B C12B 120.3(2)
N4B C12B C11B 114.71(19)
N3B C13B C14B 122.3(3)
C15B C14B C13B 119.8(3)
C14B C15B C16B 119.0(3)
C15B C16B C17B 118.5(3)
N3B C17B C16B 122.6(3)
N3B C17B C18B 116.4(2)
C16B C17B C18B 120.9(3)
N4B C18B C17B 110.3(2)
N5B C19B S1B 179.0(3)
N6B C20B S2B 179.5(3)

loop_
_geom_bond_atom_site_label_1
_geom_bond_atom_site_label_2
_geom_bond_distance
FeA N5A 1.948(3)
FeA N3A 1.980(2)
FeA N2A 1.981(2)
FeA N1A 1.983(2)
FeA N6A 1.986(2)
FeA N4A 2.021(2)
FeB N5B 2.036(3)
FeB N6B 2.072(3)
FeB N1B 2.118(2)
FeB N3B 2.138(2)
FeB N2B 2.156(2)
FeB N4B 2.2000(19)
S1A C19A 1.633(3)
S2A C20A 1.625(3)
S1B C19B 1.610(3)
S2B C20B 1.618(3)
N1A C5A 1.336(3)
N1A C1A 1.338(3)
N2A C7A 1.334(3)
N2A C11A 1.340(3)
N3A C13A 1.334(3)
N3A C17A 1.342(3)
N4A C6A 1.482(3)
N4A C18A 1.487(3)
N4A C12A 1.494(3)
N5A C19A 1.158(3)
N6A C20A 1.150(3)
N1B C5B 1.342(3)
N1B C1B 1.344(4)
N2B C11B 1.337(3)
N2B C7B 1.338(3)
N3B C17B 1.339(3)
N3B C13B 1.346(3)
N4B C6B 1.476(3)
N4B C18B 1.479(3)
N4B C12B 1.479(3)
N5B C19B 1.159(3)
N6B C20B 1.153(3)
C1A C2A 1.368(4)
C2A C3A 1.368(4)
C3A C4A 1.376(4)
C4A C5A 1.381(4)
C5A C6A 1.504(4)
C7A C8A 1.372(4)
C8A C9A 1.384(4)
C9A C10A 1.377(4)
C10A C11A 1.385(4)
C11A C12A 1.478(4)
C13A C14A 1.368(4)
C14A C15A 1.370(5)
C15A C16A 1.382(5)
C16A C17A 1.389(4)
C17A C18A 1.502(4)
C1B C2B 1.371(4)
C2B C3B 1.367(4)
C3B C4B 1.370(4)
C4B C5B 1.381(4)
C5B C6B 1.495(4)
C7B C8B 1.362(3)
C8B C9B 1.376(4)
C9B C10B 1.372(4)
C10B C11B 1.382(3)
C11B C12B 1.497(3)
C13B C14B 1.368(5)
C14B C15B 1.360(5)
C15B C16B 1.382(5)
C16B C17B 1.383(4)
C17B C18B 1.500(4)

loop_
_geom_torsion_atom_site_label_1
_geom_torsion_atom_site_label_2
_geom_torsion_atom_site_label_3
_geom_torsion_atom_site_label_4
_geom_torsion
N5A FeA N1A C5A -165.22(18)
N3A FeA N1A C5A 10.0(4)
N2A FeA N1A C5A 99.46(18)
N6A FeA N1A C5A -74.91(18)
N4A FeA N1A C5A 14.61(17)
N5A FeA N1A C1A 16.5(2)
N3A FeA N1A C1A -168.3(3)
N2A FeA N1A C1A -78.8(2)
N6A FeA N1A C1A 106.8(2)
N4A FeA N1A C1A -163.7(2)
N5A FeA N2A C7A -4.5(2)
N3A FeA N2A C7A -103.4(2)
N1A FeA N2A C7A 91.6(2)
N6A FeA N2A C7A 155.2(7)
N4A FeA N2A C7A 174.9(2)
N5A FeA N2A C11A -175.59(19)
N3A FeA N2A C11A 85.51(19)
N1A FeA N2A C11A -79.49(19)
N6A FeA N2A C11A -15.9(9)
N4A FeA N2A C11A 3.86(18)
N5A FeA N3A C13A -16.8(2)
N2A FeA N3A C13A 79.3(2)
N1A FeA N3A C13A 168.1(3)
N6A FeA N3A C13A -106.9(2)
N4A FeA N3A C13A 163.4(2)
N5A FeA N3A C17A 159.19(17)
N2A FeA N3A C17A -104.76(18)
N1A FeA N3A C17A -16.0(4)
N6A FeA N3A C17A 69.07(18)
N4A FeA N3A C17A -20.62(17)
N5A FeA N4A C6A -9(11)
N3A FeA N4A C6A 151.57(16)
N2A FeA N4A C6A -115.06(16)
N1A FeA N4A C6A -27.22(16)
N6A FeA N4A C6A 62.82(16)
N5A FeA N4A C18A -130(11)
N3A FeA N4A C18A 30.79(16)
N2A FeA N4A C18A 124.16(16)
N1A FeA N4A C18A -148.00(16)
N6A FeA N4A C18A -57.96(16)
N5A FeA N4A C12A 112(11)
N3A FeA N4A C12A -87.68(16)
N2A FeA N4A C12A 5.69(16)
N1A FeA N4A C12A 93.53(16)
N6A FeA N4A C12A -176.43(16)
N3A FeA N5A C19A -95.2(9)
N2A FeA N5A C19A 171.3(9)
N1A FeA N5A C19A 83.5(9)
N6A FeA N5A C19A -6.5(9)
N4A FeA N5A C19A 65(11)
N5A FeA N6A C20A -153.3(8)
N3A FeA N6A C20A -54.7(8)
N2A FeA N6A C20A 46.9(13)
N1A FeA N6A C20A 110.4(8)
N4A FeA N6A C20A 27.2(8)
N5B FeB N1B C5B -176.50(18)
N6B FeB N1B C5B -81.63(19)
N3B FeB N1B C5B 5.3(3)
N2B FeB N1B C5B 89.78(18)
N4B FeB N1B C5B 10.66(17)
N5B FeB N1B C1B 4.9(2)
N6B FeB N1B C1B 99.8(2)
N3B FeB N1B C1B -173.2(2)
N2B FeB N1B C1B -88.8(2)
N4B FeB N1B C1B -167.9(2)
N5B FeB N2B C11B 177.76(19)
N6B FeB N2B C11B -3.3(7)
N1B FeB N2B C11B -81.98(19)
N3B FeB N2B C11B 73.08(18)
N4B FeB N2B C11B -3.19(18)
N5B FeB N2B C7B -3.6(2)
N6B FeB N2B C7B 175.3(6)
N1B FeB N2B C7B 96.6(2)
N3B FeB N2B C7B -108.3(2)
N4B FeB N2B C7B 175.4(2)
N5B FeB N3B C17B 165.66(17)
N6B FeB N3B C17B 71.61(18)
N1B FeB N3B C17B -16.2(3)
N2B FeB N3B C17B -99.87(17)
N4B FeB N3B C17B -21.57(17)
N5B FeB N3B C13B -6.9(2)
N6B FeB N3B C13B -100.9(2)
N1B FeB N3B C13B 171.2(2)
N2B FeB N3B C13B 87.6(2)
N4B FeB N3B C13B 165.9(2)
N5B FeB N4B C6B -106.1(8)
N6B FeB N4B C6B 66.26(17)
N1B FeB N4B C6B -24.60(16)
N3B FeB N4B C6B 153.08(17)
N2B FeB N4B C6B -113.72(16)
N5B FeB N4B C18B 135.0(7)
N6B FeB N4B C18B -52.67(16)
N1B FeB N4B C18B -143.52(16)
N3B FeB N4B C18B 34.16(15)
N2B FeB N4B C18B 127.35(16)
N5B FeB N4B C12B 16.0(8)
N6B FeB N4B C12B -171.65(17)
N1B FeB N4B C12B 97.49(17)
N3B FeB N4B C12B -84.83(17)
N2B FeB N4B C12B 8.37(16)
N6B FeB N5B C19B -23.9(10)
N1B FeB N5B C19B 68.4(10)
N3B FeB N5B C19B -112.4(10)
N2B FeB N5B C19B 156.0(10)
N4B FeB N5B C19B 148.5(8)
N5B FeB N6B C20B -115(2)
N1B FeB N6B C20B 145(2)
N3B FeB N6B C20B -10(2)
N2B FeB N6B C20B 66(3)
N4B FeB N6B C20B 66(2)
C5A N1A C1A C2A 2.2(4)
FeA N1A C1A C2A -179.57(19)
N1A C1A C2A C3A -0.1(4)
C1A C2A C3A C4A -1.9(4)
C2A C3A C4A C5A 1.7(4)
C1A N1A C5A C4A -2.4(4)
FeA N1A C5A C4A 179.2(2)
C1A N1A C5A C6A -179.2(2)
FeA N1A C5A C6A 2.4(3)
C3A C4A C5A N1A 0.4(4)
C3A C4A C5A C6A 177.0(3)
C18A N4A C6A C5A 151.7(2)
C12A N4A C6A C5A -84.1(3)
FeA N4A C6A C5A 34.9(2)
N1A C5A C6A N4A -25.7(3)
C4A C5A C6A N4A 157.5(2)
C11A N2A C7A C8A 1.9(4)
FeA N2A C7A C8A -168.9(2)
N2A C7A C8A C9A 0.0(5)
C7A C8A C9A C10A -1.6(5)
C8A C9A C10A C11A 1.2(5)
C7A N2A C11A C10A -2.3(4)
FeA N2A C11A C10A 169.7(2)
C7A N2A C11A C12A 175.0(2)
FeA N2A C11A C12A -13.0(3)
C9A C10A C11A N2A 0.8(4)
C9A C10A C11A C12A -176.4(3)
N2A C11A C12A N4A 17.9(3)
C10A C11A C12A N4A -164.7(2)
C6A N4A C12A C11A 103.8(3)
C18A N4A C12A C11A -130.2(2)
FeA N4A C12A C11A -13.7(3)
C17A N3A C13A C14A -2.2(4)
FeA N3A C13A C14A 173.6(2)
N3A C13A C14A C15A -0.5(5)
C13A C14A C15A C16A 2.9(5)
C14A C15A C16A C17A -2.5(4)
C13A N3A C17A C16A 2.6(4)
FeA N3A C17A C16A -173.72(19)
C13A N3A C17A C18A -179.0(2)
FeA N3A C17A C18A 4.7(3)
C15A C16A C17A N3A -0.3(4)
C15A C16A C17A C18A -178.6(2)
C6A N4A C18A C17A -152.3(2)
C12A N4A C18A C17A 82.3(2)
FeA N4A C18A C17A -35.7(2)
N3A C17A C18A N4A 21.4(3)
C16A C17A C18A N4A -160.2(2)
FeA N5A C19A S1A 16(9)
FeA N6A C20A S2A -15(9)
C5B N1B C1B C2B 0.3(4)
FeB N1B C1B C2B 178.9(2)
N1B C1B C2B C3B -1.8(5)
C1B C2B C3B C4B 1.3(5)
C2B C3B C4B C5B 0.5(4)
C1B N1B C5B C4B 1.6(4)
FeB N1B C5B C4B -177.10(19)
C1B N1B C5B C6B -174.8(2)
FeB N1B C5B C6B 6.5(3)
C3B C4B C5B N1B -2.0(4)
C3B C4B C5B C6B 174.2(2)
C18B N4B C6B C5B 149.9(2)
C12B N4B C6B C5B -86.0(3)
FeB N4B C6B C5B 35.5(2)
N1B C5B C6B N4B -29.5(3)
C4B C5B C6B N4B 154.1(2)
C11B N2B C7B C8B -0.8(4)
FeB N2B C7B C8B -179.4(2)
N2B C7B C8B C9B 0.1(4)
C7B C8B C9B C10B 0.9(4)
C8B C9B C10B C11B -1.2(4)
C7B N2B C11B C10B 0.6(4)
FeB N2B C11B C10B 179.28(19)
C7B N2B C11B C12B 178.4(2)
FeB N2B C11B C12B -2.9(3)
C9B C10B C11B N2B 0.4(4)
C9B C10B C11B C12B -177.3(3)
C6B N4B C12B C11B 106.5(2)
C18B N4B C12B C11B -128.4(2)
FeB N4B C12B C11B -12.4(3)
N2B C11B C12B N4B 10.6(3)
C10B C11B C12B N4B -171.6(2)
C17B N3B C13B C14B -1.3(4)
FeB N3B C13B C14B 171.0(2)
N3B C13B C14B C15B 1.3(5)
C13B C14B C15B C16B 0.4(5)
C14B C15B C16B C17B -2.1(4)
C13B N3B C17B C16B -0.4(4)
FeB N3B C17B C16B -173.8(2)
C13B N3B C17B C18B 176.7(2)
FeB N3B C17B C18B 3.4(3)
C15B C16B C17B N3B 2.1(4)
C15B C16B C17B C18B -174.9(3)
C6B N4B C18B C17B -157.8(2)
C12B N4B C18B C17B 77.0(2)
FeB N4B C18B C17B -42.6(2)
N3B C17B C18B N4B 27.9(3)
C16B C17B C18B N4B -154.9(2)
FeB N5B C19B S1B 62(18)
FeB N6B C20B S2B 97(35)
